data_1544604
loop_
_publ_author_name
'Komatsu, K.'
'Kuribayashi, T.'
'Kudoh, Y.'

_publ_section_title
;
 Effect of temperature and pressure on the crystal structure of topaz,
 Al2SiO4(OH,F)2 : Sample Pax08 at 1 atm, 1173 K
;
_journal_name_full 'Journal of Mineralogical and Petrological Sciences'
_journal_page_first 167
_journal_page_last 180
_journal_volume 98
_journal_year 2003
_chemical_formula_sum 'Al2.01 F1.57 H0.43 O4.43 Si'
_chemical_name_common 'natural topaz @ 1173 K'
_chemical_name_mineral 'topaz Al2.01Si1.00O4F1.57(OH)0.43 @ 1173 K'
_space_group_IT_number 62
_space_group_name_H-M_alt 'P b n m'
_symmetry_space_group_name_Hall '-P 2c 2ab'
_symmetry_space_group_name_H-M 'P b n m'
_cell_angle_alpha 90
_cell_angle_beta 90
_cell_angle_gamma 90
_cell_formula_units_Z 4
_cell_length_a 4.6774(25)
_cell_length_b 8.8405(39)
_cell_length_c 8.4554(39)
_cell_volume 349.6(3)
_cod_data_source_file topaz-1atm_1173K.cif
_cod_data_source_block topaz@1173K
_cod_original_formula_sum 'Al2.01 Si1.00 O4.43 F1.57 H0.43'
_cod_database_code 1544604

loop_
_space_group_symop_operation_xyz
'x, y, z'
'-x, -y, -z'
'x+1/2, -y+1/2, -z'
'-x+1/2, y+1/2, z'
'-x, -y, z+1/2'
'x, y, -z+1/2'
'-x+1/2, y+1/2, -z+1/2'
'x+1/2, -y+1/2, z+1/2'

loop_
_atom_site_label
_atom_site_occupancy
_atom_site_fract_x
_atom_site_fract_y
_atom_site_fract_z
_atom_site_adp_type
_atom_site_U_iso_or_equiv
_atom_site_type_symbol
Al 1.0 0.9024(3) 0.13119(15) 0.08266(15) Uiso 0.015100 Al
Si 1.0 0.6036(4) 0.0595(2) 0.750000 Uiso 0.011700 Si
O1 1.0 0.7007(9) 0.0325(5) 0.250000 Uiso 0.015900 O
O2 1.0 0.043(1) 0.2568(5) 0.250000 Uiso 0.017200 O
O3 1.0 0.2095(6) 0.9882(3) 0.0938(3) Uiso 0.015700 O
F 1.0 0.5999(5) 0.2531(3) 0.0556(3) Uiso 0.023800 F

loop_
_atom_site_aniso_label
_atom_site_aniso_U_11
_atom_site_aniso_U_22
_atom_site_aniso_U_33
_atom_site_aniso_U_12
_atom_site_aniso_U_13
_atom_site_aniso_U_23
Al 0.01810 0.01300 0.01440 0.00110 -0.00010 0.00040
Si 0.01520 0.00990 0.01060 -0.00020 0.00000 0.00000
O1 0.02200 0.01200 0.01600 -0.00300 0.00000 0.00000
O2 0.01800 0.02000 0.01500 -0.00300 0.00000 0.00000
O3 0.01840 0.01430 0.01640 0.00300 -0.00380 0.00070
F 0.02840 0.02230 0.02640 0.00950 -0.00380 0.00280
